data_1508368
loop_
_publ_author_name
'Dahn, J.R.'
'McKinnon, W.R.'
'Haering, R.R.'
'Buyers, W.J.L.'
'Powell, B.M.'

_publ_section_title
;
 Structure determination of LixTiS2 by neutron diffraction
;
_journal_name_full
;
Canadian Journal of Physics
;
_journal_page_first 207
_journal_page_last 213
_journal_paper_doi 10.1139/p80-033
_journal_volume 58
_journal_year 1980
_chemical_formula_structural LiTiS2
_chemical_formula_sum 'Li S2 Ti'
_chemical_name_systematic 'lithium Titanium sulfide'
_space_group_IT_number 164
_symmetry_cell_setting trigonal
_symmetry_Int_Tables_number 164
_symmetry_space_group_name_Hall '-P 3 2"'
_symmetry_space_group_name_H-M 'P -3 m 1'
_cell_angle_alpha 90
_cell_angle_beta 90
_cell_angle_gamma 120
_cell_formula_units_Z 1
_cell_length_a 3.4079(4)
_cell_length_b 3.4079(4)
_cell_length_c 5.6989(6)
_cell_volume 57.319(11)
_cod_data_source_file LiTiS2_P-3m_DC112.cif
_cod_data_source_block chateigner
_cod_original_formula_sum 'S2 Ti Li'
_cod_database_code 1508368

loop_
_symmetry_equiv_pos_as_xyz
x,y,z
-y,x-y,z
y-x,-x,z
-y,-x,z
x,x-y,z
y-x,y,z
-x,-y,-z
y,y-x,-z
x-y,x,-z
y,x,-z
-x,y-x,-z
x-y,-y,-z

loop_
_atom_site_label
_atom_site_type_symbol
_atom_site_fract_x
_atom_site_fract_y
_atom_site_fract_z
_atom_site_B_iso_or_equiv
_atom_site_occupancy
_atom_site_attached_hydrogens
Ti1 Ti4+ 0. 0. 0. 0.57(6) 1. 0
S1 S2- 0.3333 0.6667 0.25(2) 0.57(6) 1. 0
Li1 Li+ 0. 0. 0.5 0.57(6) 1. 0

loop_
_atom_type_symbol
_atom_type_oxidation_number
Ti4+ 4.000
S2- -2.000
Li+ 1.000

loop_
_cod_related_entry_id
_cod_related_entry_database
_cod_related_entry_code
1 MPOD 1000302
